data_1010581
loop_
_publ_author_name
'Rahlfs, P'

_publ_section_title
;
Ueber die kubischen Hochtemperaturmodifikationen der Sulfide und
Telluride des Silbers und des einwertigen Kupfers
;
_journal_coden_ASTM ZPCBAL
_journal_name_full
;
Zeitschrift fuer Physikalische Chemie, Abteilung B: Chemie der
Elementarprozesse, Aufbau der Materie
;
_journal_page_first 157
_journal_page_last 194
_journal_volume 31
_journal_year 1936
_chemical_formula_structural 'Cu2 Se'
_chemical_formula_sum 'Cu2 Se'
_chemical_name_systematic 'Copper(I) selenide - $-alpha'
_space_group_IT_number 196
_symmetry_cell_setting cubic
_symmetry_Int_Tables_number 196
_symmetry_space_group_name_Hall 'F 2 2 3'
_symmetry_space_group_name_H-M 'F 2 3'
_cell_angle_alpha 90
_cell_angle_beta 90
_cell_angle_gamma 90
_cell_formula_units_Z 4
_cell_length_a 5.840(6)
_cell_length_b 5.840(6)
_cell_length_c 5.840(6)
_cell_volume 199.2
_exptl_crystal_density_meas 6.84
_cod_database_code 1010581

loop_
_symmetry_equiv_pos_as_xyz
x,y,z
y,z,x
z,x,y
x,-y,-z
y,-z,-x
z,-x,-y
-x,y,-z
-y,z,-x
-z,x,-y
-x,-y,z
-y,-z,x
-z,-x,y
x,1/2+y,1/2+z
1/2+x,y,1/2+z
1/2+x,1/2+y,z
y,1/2+z,1/2+x
1/2+y,z,1/2+x
1/2+y,1/2+z,x
z,1/2+x,1/2+y
1/2+z,x,1/2+y
1/2+z,1/2+x,y
x,1/2-y,1/2-z
1/2+x,-y,1/2-z
1/2+x,1/2-y,-z
y,1/2-z,1/2-x
1/2+y,-z,1/2-x
1/2+y,1/2-z,-x
z,1/2-x,1/2-y
1/2+z,-x,1/2-y
1/2+z,1/2-x,-y
-x,1/2+y,1/2-z
1/2-x,y,1/2-z
1/2-x,1/2+y,-z
-y,1/2+z,1/2-x
1/2-y,z,1/2-x
1/2-y,1/2+z,-x
-z,1/2+x,1/2-y
1/2-z,x,1/2-y
1/2-z,1/2+x,-y
-x,1/2-y,1/2+z
1/2-x,-y,1/2+z
1/2-x,1/2-y,z
-y,1/2-z,1/2+x
1/2-y,-z,1/2+x
1/2-y,1/2-z,x
-z,1/2-x,1/2+y
1/2-z,-x,1/2+y
1/2-z,1/2-x,y

loop_
_atom_site_label
_atom_site_type_symbol
_atom_site_symmetry_multiplicity
_atom_site_Wyckoff_symbol
_atom_site_fract_x
_atom_site_fract_y
_atom_site_fract_z
_atom_site_occupancy
_atom_site_attached_hydrogens
_atom_site_calc_flag
Se1 Se2- 4 a 0. 0. 0. 1. 0 d
Cu1 Cu1+ 4 c 0.25 0.25 0.25 1. 0 d
Cu2 Cu1+ 4 b 0.5 0.5 0.5 0.25 0 d
Cu3 Cu1+ 16 e 0.3333 0.3333 0.3333 0.0938 0 d
Cu4 Cu1+ 16 e 0.6667 0.6667 0.6667 0.0938 0 d

loop_
_atom_type_symbol
_atom_type_oxidation_number
Se2- -2.000
Cu1+ 1.000
